data_7015321
loop_
_publ_author_name
'Tandon, Santokh S.'
'Dul, Marie-Claire'
'Lee, John L.'
'Dawe, Louise N.'
'Anwar, Muhammad U.'
'Thompson, Laurence K.'

_publ_section_title
;
 Complexes of ditopic carbo- and thio-carbohydrazone
 ligands--mononuclear, 1D chain, dinuclear and tetranuclear examples.
;
_journal_issue 14
_journal_name_full 'Dalton transactions (Cambridge, England : 2003)'
_journal_page_first 3466
_journal_page_last 3475
_journal_paper_doi 10.1039/c0dt01487g
_journal_volume 40
_journal_year 2011
_chemical_formula_moiety 'C9 H15 Cl2 Co N6 O3, 0.75(C3H3N)'
_chemical_formula_sum 'C10.5 H17.25 Cl2 Co N6.75 O3'
_chemical_formula_weight 415.88
_chemical_name_systematic
;
?
;
_space_group_IT_number 14
_symmetry_cell_setting monoclinic
_symmetry_Int_Tables_number 14
_symmetry_space_group_name_Hall '-P 2ybc'
_symmetry_space_group_name_H-M 'P 1 21/c 1'
_atom_sites_solution_hydrogens geom
_atom_sites_solution_primary direct
_atom_sites_solution_secondary difmap
_audit_creation_method SHELXL-97
_cell_angle_alpha 90.00
_cell_angle_beta 97.964(2)
_cell_angle_gamma 90.00
_cell_formula_units_Z 4
_cell_length_a 12.4448(14)
_cell_length_b 12.8355(14)
_cell_length_c 10.6625(12)
_cell_measurement_reflns_used 7084
_cell_measurement_temperature 153(2)
_cell_measurement_theta_max 30.8114
_cell_measurement_theta_min 2.3596
_cell_volume 1686.8(3)
_computing_cell_refinement 'CrystalClear (Rigaku/MSC Inc., 2005)'
_computing_data_collection 'CrystalClear (Rigaku/MSC Inc., 2005)'
_computing_data_reduction 'CrystalClear (Rigaku/MSC Inc., 2005)'
_computing_molecular_graphics 'CrystalStructure3.7.0(Rigaku/MSC Inc.,2005)'
_computing_publication_material 'CrystalStructure3.7.0(Rigaku/MSC Inc.,2005)'
_computing_structure_refinement 'SHELXL-97 (Sheldrick, 1997)'
_computing_structure_solution 'SHELXS-97 (Sheldrick, 1990)'
_diffrn_ambient_temperature 153(2)
_diffrn_detector_area_resol_mean 14.63
_diffrn_measured_fraction_theta_full 0.998
_diffrn_measured_fraction_theta_max 0.998
_diffrn_measurement_device_type 'Rigaku Saturn'
_diffrn_measurement_method \w
_diffrn_radiation_monochromator 'graphite - Rigaku SHINE'
_diffrn_radiation_source 'fine-focus sealed tube'
_diffrn_radiation_type MoK\a
_diffrn_radiation_wavelength 0.71075
_diffrn_reflns_av_R_equivalents 0.0264
_diffrn_reflns_av_sigmaI/netI 0.0149
_diffrn_reflns_limit_h_max 15
_diffrn_reflns_limit_h_min -15
_diffrn_reflns_limit_k_max 16
_diffrn_reflns_limit_k_min -12
_diffrn_reflns_limit_l_max 13
_diffrn_reflns_limit_l_min -13
_diffrn_reflns_number 21693
_diffrn_reflns_theta_full 26.49
_diffrn_reflns_theta_max 26.49
_diffrn_reflns_theta_min 2.84
_exptl_absorpt_coefficient_mu 1.358
_exptl_absorpt_correction_T_max 0.9041
_exptl_absorpt_correction_T_min 0.8091
_exptl_absorpt_correction_type numerical
_exptl_absorpt_process_details '(T. Higashi, 2000)'
_exptl_crystal_colour 'Light Brown'
_exptl_crystal_density_diffrn 1.638
_exptl_crystal_density_method 'not measured'
_exptl_crystal_description Prism
_exptl_crystal_F_000 850
_exptl_crystal_size_max 0.19
_exptl_crystal_size_mid 0.18
_exptl_crystal_size_min 0.17
_refine_diff_density_max 1.783
_refine_diff_density_min -0.415
_refine_diff_density_rms 0.096
_refine_ls_extinction_method none
_refine_ls_goodness_of_fit_ref 1.076
_refine_ls_hydrogen_treatment constr
_refine_ls_matrix_type full
_refine_ls_number_parameters 218
_refine_ls_number_reflns 3472
_refine_ls_number_restraints 0
_refine_ls_restrained_S_all 1.076
_refine_ls_R_factor_all 0.0411
_refine_ls_R_factor_gt 0.0407
_refine_ls_shift/su_max 0.001
_refine_ls_shift/su_mean 0.000
_refine_ls_structure_factor_coef Fsqd
_refine_ls_weighting_details 'calc w=1/[\s^2^(Fo^2^)+(0.0586P)^2^+3.1426P] where P=(Fo^2^+2Fc^2^)/3'
_refine_ls_weighting_scheme calc
_refine_ls_wR_factor_gt 0.1093
_refine_ls_wR_factor_ref 0.1096
_reflns_number_gt 3441
_reflns_number_total 3472
_reflns_threshold_expression >2sigma(I)
_cod_data_source_file c0dt01487g.txt
_cod_data_source_block 6
_cod_depositor_comments
;
The following automatic conversions were performed:
'_exptl_absorpt_correction_type' value 'Numerical' changed to 'numerical'
according to '/home/saulius/struct/CIF-dictionaries/cif_core.dic'
dictionary named 'cif_core.dic' version 2.4.1 from 2010-06-29.

Automatic conversion script
Id: cif_fix_enum 1555 2011-01-17 13:19:09Z saulius 
;
_cod_original_formula_sum 'C10.50 H17.25 Cl2 Co N6.75 O3'
_cod_database_code 7015321

loop_
_symmetry_equiv_pos_as_xyz
'x, y, z'
'-x, y+1/2, -z+1/2'
'-x, -y, -z'
'x, -y-1/2, z-1/2'

loop_
_atom_site_label
_atom_site_type_symbol
_atom_site_fract_x
_atom_site_fract_y
_atom_site_fract_z
_atom_site_U_iso_or_equiv
_atom_site_adp_type
_atom_site_occupancy
_atom_site_symmetry_multiplicity
_atom_site_calc_flag
_atom_site_refinement_flags
_atom_site_disorder_assembly
_atom_site_disorder_group
Co1 Co 0.78044(2) 0.97948(2) 0.73610(3) 0.01374(13) Uani 1 1 d . . .
Cl1 Cl 0.86169(5) 1.09400(5) 0.87422(6) 0.02270(16) Uani 1 1 d . . .
Cl2 Cl 0.69214(5) 0.86048(5) 0.60495(6) 0.02219(16) Uani 1 1 d . . .
O1 O 0.97069(15) 0.96996(15) 0.62057(18) 0.0209(4) Uani 1 1 d . . .
O3 O 0.56900(15) 0.89017(15) 1.02429(18) 0.0243(4) Uani 1 1 d . . .
O4 O 0.83321(15) 1.09485(15) 0.52539(17) 0.0226(4) Uani 1 1 d . . .
H1 H 0.8898 1.0453 0.5535 0.025 Uiso 1 1 d . . .
N1 N 0.76161(17) 1.08038(17) 0.60711(19) 0.0175(4) Uani 1 1 d . . .
N2 N 0.91760(17) 0.93056(16) 0.70965(19) 0.0164(4) Uani 1 1 d . . .
N3 N 0.71947(18) 0.85957(17) 0.9403(2) 0.0204(5) Uani 1 1 d . . .
H9 H 0.7295 0.8052 0.9908 0.025 Uiso 1 1 calc R . .
N4 N 0.79795(17) 0.87877(16) 0.86528(19) 0.0159(4) Uani 1 1 d . . .
N5 N 0.59585(18) 0.99889(18) 0.8682(2) 0.0194(4) Uani 1 1 d . . .
H8 H 0.5381 1.0335 0.8838 0.023 Uiso 1 1 calc R . .
N6 N 0.64536(17) 1.03368(16) 0.76922(19) 0.0164(4) Uani 1 1 d . . .
N7 N 0.6435(4) 1.0847(4) 0.2206(5) 0.0559(12) Uani 0.75 1 d P . .
C1 C 0.6739(2) 1.1349(2) 0.5973(2) 0.0201(5) Uani 1 1 d . . .
C2 C 0.6435(2) 1.2156(2) 0.4986(3) 0.0307(6) Uani 1 1 d . . .
H2 H 0.6942 1.2131 0.4362 0.037 Uiso 1 1 calc R . .
H3 H 0.6464 1.2846 0.5383 0.037 Uiso 1 1 calc R . .
H4 H 0.5697 1.2022 0.4564 0.037 Uiso 1 1 calc R . .
C3 C 0.6053(2) 1.10820(19) 0.6956(2) 0.0178(5) Uani 1 1 d . . .
C4 C 0.5023(2) 1.1662(2) 0.7023(3) 0.0242(6) Uani 1 1 d . . .
H5 H 0.4536 1.1576 0.6226 0.029 Uiso 1 1 calc R . .
H6 H 0.5184 1.2404 0.7166 0.029 Uiso 1 1 calc R . .
H7 H 0.4673 1.1388 0.7723 0.029 Uiso 1 1 calc R . .
C5 C 0.6267(2) 0.91633(19) 0.9451(2) 0.0178(5) Uani 1 1 d . . .
C6 C 0.8896(2) 0.83015(19) 0.8809(2) 0.0170(5) Uani 1 1 d . . .
C7 C 0.9236(2) 0.7517(2) 0.9814(3) 0.0240(5) Uani 1 1 d . . .
H10 H 0.9288 0.7852 1.0647 0.029 Uiso 1 1 calc R . .
H11 H 0.9945 0.7230 0.9697 0.029 Uiso 1 1 calc R . .
H12 H 0.8700 0.6955 0.9762 0.029 Uiso 1 1 calc R . .
C8 C 0.9615(2) 0.86092(19) 0.7891(2) 0.0170(5) Uani 1 1 d . . .
C9 C 1.0735(2) 0.8196(2) 0.7900(3) 0.0241(6) Uani 1 1 d . . .
H13 H 1.1211 0.8485 0.8626 0.029 Uiso 1 1 calc R . .
H14 H 1.1006 0.8397 0.7115 0.029 Uiso 1 1 calc R . .
H15 H 1.0724 0.7435 0.7966 0.029 Uiso 1 1 calc R . .
C10 C 0.7056(4) 1.0201(4) 0.2411(5) 0.0410(11) Uani 0.75 1 d P . .
C11 C 0.7811(4) 0.9342(4) 0.2671(5) 0.0467(12) Uani 0.75 1 d P . .
H16 H 0.7828 0.9118 0.3552 0.056 Uiso 0.75 1 calc PR . .
H17 H 0.8538 0.9569 0.2533 0.056 Uiso 0.75 1 calc PR . .
H18 H 0.7578 0.8760 0.2103 0.056 Uiso 0.75 1 calc PR . .

loop_
_atom_site_aniso_label
_atom_site_aniso_U_11
_atom_site_aniso_U_22
_atom_site_aniso_U_33
_atom_site_aniso_U_23
_atom_site_aniso_U_13
_atom_site_aniso_U_12
Co1 0.01399(19) 0.0143(2) 0.01344(19) 0.00023(11) 0.00358(13) 0.00035(11)
Cl1 0.0269(3) 0.0196(3) 0.0209(3) -0.0043(2) 0.0008(2) -0.0028(2)
Cl2 0.0196(3) 0.0222(3) 0.0243(3) -0.0078(2) 0.0011(2) -0.0007(2)
O1 0.0180(9) 0.0274(10) 0.0193(9) 0.0057(7) 0.0099(7) 0.0006(7)
O3 0.0229(9) 0.0254(10) 0.0271(10) 0.0066(8) 0.0128(8) 0.0040(8)
O4 0.0229(9) 0.0273(10) 0.0202(9) 0.0066(7) 0.0118(7) 0.0032(8)
N1 0.0191(10) 0.0194(10) 0.0150(9) -0.0004(8) 0.0059(8) -0.0016(8)
N2 0.0171(10) 0.0170(10) 0.0157(10) -0.0013(8) 0.0043(8) -0.0021(8)
N3 0.0201(10) 0.0193(11) 0.0239(11) 0.0082(8) 0.0101(9) 0.0045(8)
N4 0.0163(10) 0.0155(10) 0.0168(10) 0.0002(8) 0.0058(8) -0.0003(8)
N5 0.0185(11) 0.0218(10) 0.0200(11) 0.0057(9) 0.0097(9) 0.0058(8)
N6 0.0163(10) 0.0188(10) 0.0149(10) 0.0008(8) 0.0050(8) 0.0004(8)
N7 0.041(2) 0.053(3) 0.068(3) -0.005(2) -0.013(2) -0.003(2)
C1 0.0207(12) 0.0247(13) 0.0153(11) 0.0013(10) 0.0041(9) -0.0010(10)
C2 0.0332(15) 0.0326(15) 0.0281(14) 0.0144(12) 0.0110(12) 0.0114(12)
C3 0.0203(12) 0.0167(11) 0.0171(11) 0.0003(9) 0.0048(9) 0.0019(9)
C4 0.0227(13) 0.0274(14) 0.0231(13) 0.0047(11) 0.0051(10) 0.0074(11)
C5 0.0186(11) 0.0177(11) 0.0180(11) 0.0014(9) 0.0054(9) 0.0000(9)
C6 0.0164(11) 0.0181(12) 0.0172(11) -0.0017(9) 0.0045(9) -0.0035(9)
C7 0.0198(12) 0.0254(14) 0.0270(13) 0.0092(11) 0.0042(10) 0.0017(10)
C8 0.0181(12) 0.0155(12) 0.0176(11) -0.0023(9) 0.0036(9) -0.0006(9)
C9 0.0178(12) 0.0317(14) 0.0240(13) 0.0029(11) 0.0071(10) 0.0059(11)
C10 0.040(3) 0.037(3) 0.041(2) -0.0019(19) -0.010(2) -0.012(2)
C11 0.037(2) 0.039(3) 0.055(3) -0.010(2) -0.026(2) 0.002(2)

loop_
_atom_type_symbol
_atom_type_description
_atom_type_scat_dispersion_real
_atom_type_scat_dispersion_imag
_atom_type_scat_source
C C 0.0033 0.0016 'International Tables Vol C Tables 4.2.6.8 and 6.1.1.4'
H H 0.0000 0.0000 'International Tables Vol C Tables 4.2.6.8 and 6.1.1.4'
Cl Cl 0.1484 0.1585 'International Tables Vol C Tables 4.2.6.8 and 6.1.1.4'
Co Co 0.3494 0.9721 'International Tables Vol C Tables 4.2.6.8 and 6.1.1.4'
N N 0.0061 0.0033 'International Tables Vol C Tables 4.2.6.8 and 6.1.1.4'
O O 0.0106 0.0060 'International Tables Vol C Tables 4.2.6.8 and 6.1.1.4'

loop_
_geom_angle_atom_site_label_1
_geom_angle_atom_site_label_2
_geom_angle_atom_site_label_3
_geom_angle
_geom_angle_site_symmetry_1
_geom_angle_site_symmetry_3
_geom_angle_publ_flag
N2 Co1 N4 82.21(9) . . ?
N2 Co1 N1 98.30(9) . . ?
N4 Co1 N1 179.48(9) . . ?
N2 Co1 N6 177.06(9) . . ?
N4 Co1 N6 97.56(9) . . ?
N1 Co1 N6 81.93(9) . . ?
N2 Co1 Cl1 88.92(7) . . ?
N4 Co1 Cl1 88.47(7) . . ?
N1 Co1 Cl1 91.62(7) . . ?
N6 Co1 Cl1 88.15(7) . . ?
N2 Co1 Cl2 93.18(7) . . ?
N4 Co1 Cl2 89.17(7) . . ?
N1 Co1 Cl2 90.71(7) . . ?
N6 Co1 Cl2 89.74(7) . . ?
Cl1 Co1 Cl2 176.61(3) . . ?
N1 O4 H1 103.2 . . ?
C1 N1 O4 120.2(2) . . ?
C1 N1 Co1 116.86(17) . . ?
O4 N1 Co1 122.91(16) . . ?
C8 N2 O1 121.4(2) . . ?
C8 N2 Co1 116.22(17) . . ?
O1 N2 Co1 122.17(16) . . ?
N4 N3 C5 126.8(2) . . ?
N4 N3 H9 116.6 . . ?
C5 N3 H9 116.6 . . ?
C6 N4 N3 121.8(2) . . ?
C6 N4 Co1 115.95(17) . . ?
N3 N4 Co1 122.21(16) . . ?
C5 N5 N6 126.7(2) . . ?
C5 N5 H8 116.6 . . ?
N6 N5 H8 116.6 . . ?
C3 N6 N5 122.2(2) . . ?
C3 N6 Co1 115.80(17) . . ?
N5 N6 Co1 121.94(16) . . ?
N1 C1 C3 112.4(2) . . ?
N1 C1 C2 124.4(2) . . ?
C3 C1 C2 123.1(2) . . ?
C1 C2 H2 109.5 . . ?
C1 C2 H3 109.5 . . ?
H2 C2 H3 109.5 . . ?
C1 C2 H4 109.5 . . ?
H2 C2 H4 109.5 . . ?
H3 C2 H4 109.5 . . ?
N6 C3 C1 112.9(2) . . ?
N6 C3 C4 126.9(2) . . ?
C1 C3 C4 120.1(2) . . ?
C3 C4 H5 109.5 . . ?
C3 C4 H6 109.5 . . ?
H5 C4 H6 109.5 . . ?
C3 C4 H7 109.5 . . ?
H5 C4 H7 109.5 . . ?
H6 C4 H7 109.5 . . ?
O3 C5 N5 118.9(2) . . ?
O3 C5 N3 117.1(2) . . ?
N5 C5 N3 124.0(2) . . ?
N4 C6 C8 113.2(2) . . ?
N4 C6 C7 125.3(2) . . ?
C8 C6 C7 121.5(2) . . ?
C6 C7 H10 109.5 . . ?
C6 C7 H11 109.5 . . ?
H10 C7 H11 109.5 . . ?
C6 C7 H12 109.5 . . ?
H10 C7 H12 109.5 . . ?
H11 C7 H12 109.5 . . ?
N2 C8 C6 112.3(2) . . ?
N2 C8 C9 123.9(2) . . ?
C6 C8 C9 123.8(2) . . ?
C8 C9 H13 109.5 . . ?
C8 C9 H14 109.5 . . ?
H13 C9 H14 109.5 . . ?
C8 C9 H15 109.5 . . ?
H13 C9 H15 109.5 . . ?
H14 C9 H15 109.5 . . ?
N7 C10 C11 177.4(5) . . ?
C10 C11 H16 109.5 . . ?
C10 C11 H17 109.5 . . ?
H16 C11 H17 109.5 . . ?
C10 C11 H18 109.5 . . ?
H16 C11 H18 109.5 . . ?
H17 C11 H18 109.5 . . ?

loop_
_geom_bond_atom_site_label_1
_geom_bond_atom_site_label_2
_geom_bond_distance
_geom_bond_site_symmetry_2
_geom_bond_publ_flag
Co1 N2 1.876(2) . ?
Co1 N4 1.880(2) . ?
Co1 N1 1.880(2) . ?
Co1 N6 1.897(2) . ?
Co1 Cl1 2.2225(7) . ?
Co1 Cl2 2.2518(7) . ?
O1 N2 1.330(3) . ?
O3 C5 1.229(3) . ?
O4 N1 1.343(3) . ?
O4 H1 0.9653 . ?
N1 C1 1.289(3) . ?
N2 C8 1.299(3) . ?
N3 N4 1.368(3) . ?
N3 C5 1.372(3) . ?
N3 H9 0.8800 . ?
N4 C6 1.290(3) . ?
N5 C5 1.362(3) . ?
N5 N6 1.369(3) . ?
N5 H8 0.8800 . ?
N6 C3 1.293(3) . ?
N7 C10 1.134(7) . ?
C1 C3 1.480(3) . ?
C1 C2 1.488(4) . ?
C2 H2 0.9800 . ?
C2 H3 0.9800 . ?
C2 H4 0.9800 . ?
C3 C4 1.493(3) . ?
C4 H5 0.9800 . ?
C4 H6 0.9800 . ?
C4 H7 0.9800 . ?
C6 C8 1.469(3) . ?
C6 C7 1.489(4) . ?
C7 H10 0.9800 . ?
C7 H11 0.9800 . ?
C7 H12 0.9800 . ?
C8 C9 1.489(3) . ?
C9 H13 0.9800 . ?
C9 H14 0.9800 . ?
C9 H15 0.9800 . ?
C10 C11 1.450(7) . ?
C11 H16 0.9800 . ?
C11 H17 0.9800 . ?
C11 H18 0.9800 . ?
